data_7004409
loop_
_publ_author_name
'Gu, Zhi-Guo'
'Xu, Yi-Fan'
'Yin, Xiu-Ju'
'Zhou, Xin-Hui'
'Zuo, Jing-Lin'
'You, Xiao-Zeng'

_publ_section_title
;
 Cluster-based copper(ii) coordination polymers with azido bridges and
 chiral magnets
;
_journal_issue 41
_journal_name_full 'Dalton Transactions'
_journal_page_first 5593
_journal_page_last 5602
_journal_paper_doi 10.1039/b806619a
_journal_year 2008
_chemical_formula_moiety 'C6 H20 Cu3 N22'
_chemical_formula_sum 'C6 H20 Cu3 N22'
_chemical_formula_weight 591.06
_chemical_name_systematic
;
?
;
_space_group_IT_number 2
_symmetry_cell_setting triclinic
_symmetry_space_group_name_Hall '-P 1'
_symmetry_space_group_name_H-M 'P -1'
_atom_sites_solution_hydrogens geom
_atom_sites_solution_primary direct
_atom_sites_solution_secondary difmap
_audit_creation_method SHELXL-97
_cell_angle_alpha 87.490(2)
_cell_angle_beta 81.441(3)
_cell_angle_gamma 78.2850(10)
_cell_formula_units_Z 2
_cell_length_a 8.1248(18)
_cell_length_b 10.585(2)
_cell_length_c 12.387(2)
_cell_measurement_reflns_used 2435
_cell_measurement_temperature 293(2)
_cell_measurement_theta_max 23.5
_cell_measurement_theta_min 2.2
_cell_volume 1031.4(3)
_computing_cell_refinement SMART
_computing_data_collection 'SMART (Bruker, 2000)'
_computing_data_reduction 'SAINT (Bruker, 2000)'
_computing_molecular_graphics SHELXTL
_computing_publication_material SHELXTL
_computing_structure_refinement SHELXTL
_computing_structure_solution 'SHELXTL (Bruker, 2000)'
_diffrn_ambient_temperature 291(2)
_diffrn_measured_fraction_theta_full 0.971
_diffrn_measured_fraction_theta_max 0.971
_diffrn_measurement_device_type 'Bruker Smart Aepex CCD'
_diffrn_measurement_method 'phi and omega scans'
_diffrn_radiation_monochromator graphite
_diffrn_radiation_source 'fine-focus sealed tube'
_diffrn_radiation_type MoK\a
_diffrn_radiation_wavelength 0.71073
_diffrn_reflns_av_R_equivalents 0.0297
_diffrn_reflns_av_sigmaI/netI 0.0700
_diffrn_reflns_limit_h_max 9
_diffrn_reflns_limit_h_min -10
_diffrn_reflns_limit_k_max 5
_diffrn_reflns_limit_k_min -13
_diffrn_reflns_limit_l_max 15
_diffrn_reflns_limit_l_min -15
_diffrn_reflns_number 5519
_diffrn_reflns_theta_full 25.99
_diffrn_reflns_theta_max 25.99
_diffrn_reflns_theta_min 1.97
_exptl_absorpt_coefficient_mu 3.113
_exptl_absorpt_correction_T_max 0.47
_exptl_absorpt_correction_T_min 0.46
_exptl_absorpt_correction_type multi-scan
_exptl_absorpt_process_details 'SADABS; Bruker, 2000'
_exptl_crystal_colour black
_exptl_crystal_density_diffrn 1.903
_exptl_crystal_density_method 'not measured'
_exptl_crystal_description block
_exptl_crystal_F_000 594
_exptl_crystal_size_max 0.26
_exptl_crystal_size_mid 0.25
_exptl_crystal_size_min 0.24
_refine_diff_density_max 0.453
_refine_diff_density_min -0.938
_refine_diff_density_rms 0.113
_refine_ls_extinction_method none
_refine_ls_goodness_of_fit_ref 1.073
_refine_ls_hydrogen_treatment constr
_refine_ls_matrix_type full
_refine_ls_number_parameters 303
_refine_ls_number_reflns 3921
_refine_ls_number_restraints 0
_refine_ls_restrained_S_all 1.073
_refine_ls_R_factor_all 0.0799
_refine_ls_R_factor_gt 0.0571
_refine_ls_shift/su_max 0.000
_refine_ls_shift/su_mean 0.000
_refine_ls_structure_factor_coef Fsqd
_refine_ls_weighting_details 'calc w=1/[\s^2^(Fo^2^)+(0.0614P)^2^] where P=(Fo^2^+2Fc^2^)/3'
_refine_ls_weighting_scheme calc
_refine_ls_wR_factor_gt 0.1139
_refine_ls_wR_factor_ref 0.1177
_reflns_number_gt 2894
_reflns_number_total 3921
_reflns_threshold_expression >2sigma(I)
_cod_data_source_file b806619a.txt
_cod_data_source_block complex4
_cod_depositor_comments
;
The following automatic conversions were performed:
'_symmetry_cell_setting' value 'Triclinic' changed to 'triclinic'
according to '/home/saulius/struct/CIF-dictionaries/cif_core.dic'
dictionary named 'cif_core.dic' version 2.4.1 from 2010-06-29.

Automatic conversion script
Id: cif_fix_enum 1527 2010-12-29 10:47:43Z saulius 
;
_cod_original_sg_symbol_H-M 'P-1 '
_cod_database_code 7004409

loop_
_symmetry_equiv_pos_as_xyz
'x, y, z'
'-x, -y, -z'

loop_
_atom_site_label
_atom_site_type_symbol
_atom_site_fract_x
_atom_site_fract_y
_atom_site_fract_z
_atom_site_U_iso_or_equiv
_atom_site_adp_type
_atom_site_occupancy
_atom_site_symmetry_multiplicity
_atom_site_calc_flag
_atom_site_refinement_flags
_atom_site_disorder_assembly
_atom_site_disorder_group
Cu3 Cu 0.5000 0.5000 0.5000 0.0364(2) Uani 1 2 d S . .
C1 C 0.6550(7) 0.7160(5) 0.5046(5) 0.0391(13) Uani 1 1 d . B .
H1A H 0.7370 0.7627 0.4654 0.047 Uiso 1 1 d R . .
H1B H 0.6513 0.7281 0.5822 0.047 Uiso 1 1 d R . .
C2 C 0.4834(7) 0.7675(5) 0.4718(5) 0.0408(13) Uani 1 1 d . . .
H2B H 0.5069 0.7378 0.3961 0.049 Uiso 1 1 calc R A 1
H2A H 0.4419 0.8456 0.5122 0.049 Uiso 1 1 d R . .
C3 C 0.4157(14) 0.9070(10) 0.4507(9) 0.041(3) Uani 0.525(14) 1 d P B 1
H3A H 0.3150 0.9185 0.4166 0.061 Uiso 0.525(14) 1 d PR B 1
H3B H 0.5007 0.9433 0.4046 0.061 Uiso 0.525(14) 1 d PR B 1
H3C H 0.3894 0.9497 0.5198 0.061 Uiso 0.525(14) 1 d PR B 1
C4 C 0.1544(8) 1.0341(7) 0.1868(5) 0.0472(14) Uani 1 1 d . . .
H4A H 0.2543 0.9842 0.2138 0.057 Uiso 0.50 1 d PR C 7
H4B H 0.1359 1.1201 0.2163 0.057 Uiso 0.50 1 d PR C 8
C5 C 0.0455(17) 0.9544(17) 0.2252(8) 0.036(4) Uani 0.56(3) 1 d P D 3
H5 H 0.1112 0.8658 0.2211 0.043 Uiso 0.56(3) 1 d PR D 3
C6 C -0.0415(7) 0.9793(5) 0.3476(4) 0.0357(12) Uani 1 1 d . . .
H6D H 0.0441 0.9753 0.3940 0.054 Uiso 0.50 1 d PR D 5
H6E H -0.1153 1.0628 0.3531 0.054 Uiso 0.50 1 d PR D 5
H6F H -0.1066 0.9140 0.3699 0.054 Uiso 0.50 1 d PR D 5
H6A H 0.0127 1.0255 0.3922 0.054 Uiso 0.50 1 d PR D 6
H6B H -0.1607 0.9920 0.3747 0.054 Uiso 0.50 1 d PR D 6
H6C H 0.0081 0.8890 0.3500 0.054 Uiso 0.50 1 d PR D 6
C3' C 0.4942(17) 0.8103(11) 0.3562(10) 0.041(3) Uani 0.475(14) 1 d P B 2
H3'A H 0.3826 0.8532 0.3436 0.061 Uiso 0.475(14) 1 d PR B 2
H3'B H 0.5317 0.7363 0.3100 0.061 Uiso 0.475(14) 1 d PR B 2
H3'C H 0.5714 0.8685 0.3397 0.061 Uiso 0.475(14) 1 d PR B 2
C5' C -0.018(2) 1.0291(18) 0.2324(11) 0.031(4) Uani 0.44(3) 1 d P D 4
H5' H -0.0795 1.1189 0.2346 0.038 Uiso 0.44(3) 1 d PR D 4
Cu1 Cu 0.11396(8) 0.45579(5) -0.13518(5) 0.02854(17) Uani 1 1 d . . .
Cu2 Cu 0.31891(8) 0.40597(6) 0.06405(5) 0.03331(18) Uani 1 1 d . . .
Cu4 Cu 0.0000 1.0000 0.0000 0.0298(2) Uani 1 2 d S . .
N1 N 0.2628(5) 0.3119(4) -0.0615(4) 0.0330(10) Uani 1 1 d . . .
N2 N 0.3622(6) 0.2244(4) -0.1039(4) 0.0386(11) Uani 1 1 d . . .
N3 N 0.4513(7) 0.1335(5) -0.1396(4) 0.0515(14) Uani 1 1 d . . .
N4 N 0.1710(6) 0.5487(4) -0.0096(4) 0.0351(10) Uani 1 1 d . . .
N5 N 0.1732(5) 0.6644(4) -0.0103(3) 0.0271(9) Uani 1 1 d . . .
N6 N 0.1725(6) 0.7698(4) -0.0095(4) 0.0351(10) Uani 1 1 d . . .
N7 N 0.0802(6) 0.3352(4) -0.2415(4) 0.0395(11) Uani 1 1 d . . .
N8 N -0.0302(6) 0.3588(4) -0.2961(4) 0.0356(10) Uani 1 1 d . . .
N9 N -0.1301(6) 0.3706(5) -0.3545(4) 0.0430(12) Uani 1 1 d . . .
N10 N -0.0383(6) 0.6095(4) -0.1827(4) 0.0387(11) Uani 1 1 d . . .
N11 N -0.0236(6) 0.6369(4) -0.2767(4) 0.0361(10) Uani 1 1 d . . .
N12 N -0.0135(7) 0.6717(5) -0.3665(4) 0.0454(12) Uani 1 1 d . . .
N13 N 0.4108(6) 0.5268(5) 0.1367(4) 0.0426(11) Uani 1 1 d . . .
N14 N 0.5017(7) 0.5073(5) 0.2053(4) 0.0433(11) Uani 1 1 d . . .
N15 N 0.5908(6) 0.4960(5) 0.2702(4) 0.0415(11) Uani 1 1 d . . .
N16 N 0.4272(6) 0.2420(4) 0.1191(4) 0.0393(11) Uani 1 1 d . . .
N17 N 0.5157(6) 0.2133(5) 0.1872(4) 0.0442(12) Uani 1 1 d . . .
N18 N 0.6016(7) 0.1777(5) 0.2531(4) 0.0485(13) Uani 1 1 d . . .
N19 N 0.3693(5) 0.6812(4) 0.5170(4) 0.0338(10) Uani 1 1 d . B .
H19A H 0.2790 0.6927 0.4808 0.041 Uiso 1 1 d R . .
H19B H 0.3316 0.6978 0.5880 0.041 Uiso 1 1 d R . .
N20 N 0.7036(6) 0.5821(4) 0.4802(4) 0.0351(10) Uani 1 1 d . . .
H20A H 0.7770 0.5433 0.5249 0.042 Uiso 1 1 d R B .
H20B H 0.7561 0.5718 0.4110 0.042 Uiso 1 1 d R . .
N21 N 0.1905(6) 1.0443(5) 0.0683(4) 0.0440(12) Uani 1 1 d . D .
H21A H 0.2886 0.9900 0.0449 0.053 Uiso 1 1 d R . .
H21B H 0.2025 1.1251 0.0487 0.053 Uiso 1 1 d R . .
N22 N -0.0950(6) 0.9627(4) 0.1554(3) 0.0305(9) Uani 1 1 d . D .
H22A H -0.1830 1.0261 0.1795 0.037 Uiso 1 1 d R . .
H22B H -0.1321 0.8878 0.1592 0.037 Uiso 1 1 d R . .

loop_
_atom_site_aniso_label
_atom_site_aniso_U_11
_atom_site_aniso_U_22
_atom_site_aniso_U_33
_atom_site_aniso_U_23
_atom_site_aniso_U_13
_atom_site_aniso_U_12
Cu3 0.0298(5) 0.0312(5) 0.0522(6) 0.0069(4) -0.0132(4) -0.0115(4)
C1 0.036(3) 0.044(3) 0.043(3) -0.015(2) -0.002(2) -0.020(2)
C2 0.050(3) 0.028(3) 0.047(3) 0.020(2) -0.007(3) -0.016(2)
C3 0.045(6) 0.040(6) 0.045(6) -0.013(5) -0.009(5) -0.022(5)
C4 0.042(3) 0.061(4) 0.041(3) -0.004(3) -0.009(3) -0.013(3)
C5 0.042(7) 0.040(9) 0.031(5) -0.003(4) -0.008(4) -0.015(6)
C6 0.046(3) 0.036(3) 0.033(3) 0.002(2) -0.002(2) -0.032(3)
C3' 0.052(8) 0.024(6) 0.046(7) 0.003(5) -0.017(6) 0.001(5)
C5' 0.040(8) 0.021(9) 0.033(7) 0.015(5) -0.016(5) -0.001(7)
Cu1 0.0328(3) 0.0251(3) 0.0318(3) 0.0010(2) -0.0147(2) -0.0082(2)
Cu2 0.0394(4) 0.0268(3) 0.0395(4) 0.0008(3) -0.0232(3) -0.0076(3)
Cu4 0.0349(5) 0.0289(4) 0.0288(4) 0.0022(3) -0.0063(4) -0.0132(4)
N1 0.032(2) 0.031(2) 0.037(2) -0.0063(19) -0.0115(19) -0.0017(19)
N2 0.029(2) 0.035(2) 0.054(3) -0.008(2) 0.000(2) -0.012(2)
N3 0.062(3) 0.048(3) 0.036(3) -0.020(2) 0.021(2) -0.006(3)
N4 0.047(3) 0.027(2) 0.038(2) 0.0056(19) -0.021(2) -0.014(2)
N5 0.024(2) 0.026(2) 0.030(2) -0.0015(17) -0.0028(16) -0.0035(16)
N6 0.039(3) 0.020(2) 0.046(3) -0.0021(19) -0.007(2) -0.0057(18)
N7 0.052(3) 0.032(2) 0.042(3) 0.002(2) -0.031(2) -0.009(2)
N8 0.040(3) 0.034(2) 0.037(3) 0.0062(19) -0.010(2) -0.016(2)
N9 0.036(3) 0.042(3) 0.055(3) -0.007(2) -0.026(2) -0.003(2)
N10 0.041(3) 0.033(2) 0.042(3) 0.003(2) -0.022(2) 0.005(2)
N11 0.034(2) 0.036(2) 0.038(3) 0.006(2) -0.0112(19) -0.0016(19)
N12 0.053(3) 0.042(3) 0.041(3) 0.021(2) -0.010(2) -0.012(2)
N13 0.040(3) 0.043(3) 0.052(3) -0.004(2) -0.010(2) -0.023(2)
N14 0.051(3) 0.043(3) 0.044(3) 0.007(2) -0.018(2) -0.021(2)
N15 0.044(3) 0.044(3) 0.046(3) 0.003(2) -0.018(2) -0.025(2)
N16 0.052(3) 0.033(2) 0.034(2) 0.004(2) -0.019(2) -0.004(2)
N17 0.043(3) 0.038(3) 0.043(3) 0.003(2) -0.004(2) 0.010(2)
N18 0.047(3) 0.045(3) 0.050(3) 0.004(2) -0.028(3) 0.013(2)
N19 0.028(2) 0.035(2) 0.042(3) -0.0023(19) -0.0091(19) -0.0087(19)
N20 0.034(2) 0.038(2) 0.037(2) 0.000(2) -0.0086(19) -0.016(2)
N21 0.046(3) 0.046(3) 0.046(3) 0.004(2) -0.005(2) -0.025(2)
N22 0.034(2) 0.035(2) 0.025(2) -0.0027(18) -0.0027(17) -0.0129(19)

loop_
_atom_type_symbol
_atom_type_description
_atom_type_scat_dispersion_real
_atom_type_scat_dispersion_imag
_atom_type_scat_source
C C 0.0033 0.0016 'International Tables Vol C Tables 4.2.6.8 and 6.1.1.4'
H H 0.0000 0.0000 'International Tables Vol C Tables 4.2.6.8 and 6.1.1.4'
N N 0.0061 0.0033 'International Tables Vol C Tables 4.2.6.8 and 6.1.1.4'
Cu Cu 0.3201 1.2651 'International Tables Vol C Tables 4.2.6.8 and 6.1.1.4'

loop_
_geom_angle_atom_site_label_1
_geom_angle_atom_site_label_2
_geom_angle_atom_site_label_3
_geom_angle
_geom_angle_site_symmetry_1
_geom_angle_site_symmetry_3
_geom_angle_publ_flag
N19 Cu3 N19 180.000(1) 2_666 . ?
N19 Cu3 N20 95.66(18) 2_666 . ?
N19 Cu3 N20 84.34(18) . . ?
N19 Cu3 N20 84.34(18) 2_666 2_666 ?
N19 Cu3 N20 95.66(18) . 2_666 ?
N20 Cu3 N20 180.0 . 2_666 ?
N20 C1 C2 109.1(4) . . ?
N20 C1 H1A 110.2 . . ?
C2 C1 H1A 109.6 . . ?
N20 C1 H1B 109.9 . . ?
C2 C1 H1B 109.9 . . ?
H1A C1 H1B 108.2 . . ?
N19 C2 C3' 121.3(7) . . ?
N19 C2 C3 120.9(6) . . ?
C3' C2 C3 63.5(6) . . ?
N19 C2 C1 108.3(4) . . ?
C3' C2 C1 112.2(7) . . ?
C3 C2 C1 124.1(6) . . ?
N19 C2 H2B 98.6 . . ?
C3 C2 H2B 98.6 . . ?
C1 C2 H2B 98.6 . . ?
N19 C2 H2A 104.5 . . ?
C3' C2 H2A 104.4 . . ?
C1 C2 H2A 104.4 . . ?
H2B C2 H2A 139.9 . . ?
C2 C3 H3A 111.2 . . ?
H2A C3 H3A 125.2 . . ?
C2 C3 H3B 109.5 . . ?
H2A C3 H3B 123.1 . . ?
H3A C3 H3B 109.5 . . ?
C2 C3 H3C 107.7 . . ?
H2A C3 H3C 68.4 . . ?
H3A C3 H3C 109.5 . . ?
H3B C3 H3C 109.5 . . ?
C2 C3 H3'A 81.9 . . ?
H2A C3 H3'A 118.7 . . ?
H3A C3 H3'A 48.6 . . ?
H3B C3 H3'A 84.9 . . ?
H3C C3 H3'A 157.8 . . ?
C5 C4 N21 115.2(6) . . ?
C5' C4 N21 116.7(6) . . ?
C5 C4 H4A 97.2 . . ?
C5' C4 H4A 124.6 . . ?
N21 C4 H4A 108.6 . . ?
C5 C4 H4B 119.5 . . ?
C5' C4 H4B 88.2 . . ?
N21 C4 H4B 108.1 . . ?
H4A C4 H4B 106.9 . . ?
C4 C5 N22 111.9(10) . . ?
C4 C5 C6 114.5(8) . . ?
N22 C5 C6 107.6(8) . . ?
C4 C5 H5 107.3 . . ?
N22 C5 H5 107.4 . . ?
C6 C5 H5 107.9 . . ?
C5' C6 H6D 121.4 . . ?
C5 C6 H6D 109.7 . . ?
C5' C6 H6E 78.0 . . ?
C5 C6 H6E 109.9 . . ?
H6D C6 H6E 109.5 . . ?
C5' C6 H6F 122.6 . . ?
C5 C6 H6F 108.8 . . ?
H6D C6 H6F 109.5 . . ?
H6E C6 H6F 109.5 . . ?
C5' C6 H6A 109.2 . . ?
C5 C6 H6A 116.9 . . ?
H6E C6 H6A 77.3 . . ?
H6F C6 H6A 128.1 . . ?
C5' C6 H6B 109.5 . . ?
C5 C6 H6B 127.0 . . ?
H6D C6 H6B 123.2 . . ?
H6E C6 H6B 56.8 . . ?
H6F C6 H6B 52.7 . . ?
H6A C6 H6B 109.5 . . ?
C5' C6 H6C 109.7 . . ?
C5 C6 H6C 78.2 . . ?
H6D C6 H6C 76.7 . . ?
H6E C6 H6C 166.3 . . ?
H6F C6 H6C 56.9 . . ?
H6A C6 H6C 109.5 . . ?
H6B C6 H6C 109.5 . . ?
C2 C3' H3B 83.4 . . ?
C2 C3' H3'A 107.8 . . ?
H3B C3' H3'A 83.7 . . ?
C2 C3' H3'B 109.3 . . ?
H3B C3' H3'B 156.7 . . ?
H3'A C3' H3'B 109.5 . . ?
C2 C3' H3'C 111.3 . . ?
H3B C3' H3'C 47.3 . . ?
H3'A C3' H3'C 109.5 . . ?
H3'B C3' H3'C 109.5 . . ?
C4 C5' N22 109.5(11) . . ?
C4 C5' C6 115.5(9) . . ?
N22 C5' C6 113.8(9) . . ?
C4 C5' H5' 105.6 . . ?
N22 C5' H5' 105.9 . . ?
C6 C5' H5' 105.6 . . ?
C4 C5' H22A 133.1 . . ?
C6 C5' H22A 108.7 . . ?
H5' C5' H22A 75.6 . . ?
N7 Cu1 N10 97.89(19) . . ?
N7 Cu1 N1 90.81(17) . . ?
N10 Cu1 N1 170.34(19) . . ?
N7 Cu1 N4 168.58(18) . . ?
N10 Cu1 N4 93.22(18) . . ?
N1 Cu1 N4 77.92(17) . . ?
N13 Cu2 N16 102.8(2) . . ?
N13 Cu2 N4 91.8(2) . . ?
N16 Cu2 N4 165.21(19) . . ?
N13 Cu2 N1 158.6(2) . . ?
N16 Cu2 N1 88.72(18) . . ?
N4 Cu2 N1 78.12(17) . . ?
N21 Cu4 N21 180.000(1) 2_575 . ?
N21 Cu4 N22 84.04(18) 2_575 2_575 ?
N21 Cu4 N22 95.96(18) . 2_575 ?
N21 Cu4 N22 95.96(18) 2_575 . ?
N21 Cu4 N22 84.04(18) . . ?
N22 Cu4 N22 180.000(1) 2_575 . ?
N2 N1 Cu1 127.2(4) . . ?
N2 N1 Cu2 120.7(4) . . ?
Cu1 N1 Cu2 101.74(19) . . ?
N3 N2 N1 174.5(6) . . ?
N5 N4 Cu2 127.3(4) . . ?
N5 N4 Cu1 124.2(3) . . ?
Cu2 N4 Cu1 102.22(19) . . ?
N6 N5 N4 178.7(6) . . ?
N8 N7 Cu1 123.1(4) . . ?
N9 N8 N7 173.3(6) . . ?
N11 N10 Cu1 118.1(4) . . ?
N12 N11 N10 175.6(6) . . ?
N14 N13 Cu2 129.1(4) . . ?
N15 N14 N13 175.8(6) . . ?
N17 N16 Cu2 132.7(4) . . ?
N18 N17 N16 176.0(6) . . ?
C2 N19 Cu3 107.7(3) . . ?
C2 N19 H19A 110.1 . . ?
Cu3 N19 H19A 110.1 . . ?
C2 N19 H19B 110.5 . . ?
Cu3 N19 H19B 110.1 . . ?
H19A N19 H19B 108.4 . . ?
C1 N20 Cu3 110.5(3) . . ?
C1 N20 H20A 109.2 . . ?
Cu3 N20 H20A 109.6 . . ?
C1 N20 H20B 109.9 . . ?
Cu3 N20 H20B 109.6 . . ?
H20A N20 H20B 108.1 . . ?
C4 N21 Cu4 110.0(4) . . ?
C4 N21 H21A 109.2 . . ?
Cu4 N21 H21A 110.0 . . ?
C4 N21 H21B 109.7 . . ?
Cu4 N21 H21B 109.7 . . ?
H21A N21 H21B 108.3 . . ?
C5' N22 Cu4 109.9(5) . . ?
C5 N22 Cu4 108.0(5) . . ?
C5' N22 H22A 79.0 . . ?
C5 N22 H22A 109.9 . . ?
Cu4 N22 H22A 110.2 . . ?
C5' N22 H22B 133.1 . . ?
C5 N22 H22B 110.2 . . ?
Cu4 N22 H22B 110.1 . . ?
H22A N22 H22B 108.5 . . ?

loop_
_geom_bond_atom_site_label_1
_geom_bond_atom_site_label_2
_geom_bond_distance
_geom_bond_site_symmetry_2
_geom_bond_publ_flag
Cu3 N19 1.998(4) 2_666 ?
Cu3 N19 1.998(4) . ?
Cu3 N20 1.999(4) . ?
Cu3 N20 1.999(4) 2_666 ?
C1 N20 1.425(7) . ?
C1 C2 1.499(8) . ?
C1 H1A 0.9700 . ?
C1 H1B 0.9700 . ?
C2 N19 1.467(7) . ?
C2 C3' 1.478(13) . ?
C2 C3 1.494(12) . ?
C2 H2B 0.9800 . ?
C2 H2A 0.9600 . ?
C3 H2A 0.9985 . ?
C3 H3A 0.9600 . ?
C3 H3B 0.9600 . ?
C3 H3C 0.9600 . ?
C4 C5 1.366(12) . ?
C4 C5' 1.438(16) . ?
C4 N21 1.457(8) . ?
C4 H4A 0.9700 . ?
C4 H4B 0.9700 . ?
C5 N22 1.519(12) . ?
C5 C6 1.584(11) . ?
C5 H5 0.9800 . ?
C6 C5' 1.499(12) . ?
C6 H6D 0.9600 . ?
C6 H6E 0.9600 . ?
C6 H6F 0.9600 . ?
C6 H6A 0.9600 . ?
C6 H6B 0.9600 . ?
C6 H6C 0.9600 . ?
C3' H3'A 0.9600 . ?
C3' H3'B 0.9600 . ?
C3' H3'C 0.9600 . ?
C5' N22 1.489(14) . ?
C5' H5' 0.9800 . ?
Cu1 N7 1.958(4) . ?
Cu1 N10 1.959(4) . ?
Cu1 N1 2.018(4) . ?
Cu1 N4 2.034(4) . ?
Cu2 N13 1.921(5) . ?
Cu2 N16 1.925(5) . ?
Cu2 N4 2.007(4) . ?
Cu2 N1 2.036(4) . ?
Cu4 N21 2.012(5) 2_575 ?
Cu4 N21 2.012(5) . ?
Cu4 N22 2.018(4) 2_575 ?
Cu4 N22 2.018(4) . ?
N1 N2 1.183(6) . ?
N2 N3 1.142(6) . ?
N4 N5 1.228(6) . ?
N5 N6 1.115(6) . ?
N7 N8 1.183(6) . ?
N8 N9 1.150(6) . ?
N10 N11 1.182(6) . ?
N11 N12 1.152(6) . ?
N13 N14 1.192(7) . ?
N14 N15 1.146(7) . ?
N16 N17 1.180(7) . ?
N17 N18 1.154(7) . ?
N19 H19A 0.9000 . ?
N19 H19B 0.9000 . ?
N20 H20A 0.9000 . ?
N20 H20B 0.9000 . ?
N21 H21A 0.9000 . ?
N21 H21B 0.9000 . ?
N22 H22A 0.9000 . ?
N22 H22B 0.9000 . ?
